data_4001163
loop_
_publ_author_name
'Wang, Chih-Min'
'Wu, Yi-Ying'
'Chang, Yu-Wei'
'Lii, Kwang-Hwa'

_publ_section_title
;
 Luminescent Lanthanide Oxalatophosphites with a 3D Framework Structure:
 [Ln(H2O)(C2O4)0.5(HPO3)]&#x00B7;H2O (Ln = Pr, Nd, and Sm&#x2212;Lu)
;
_journal_issue 9
_journal_name_full 'Chemistry of Materials'
_journal_page_first 2857
_journal_paper_doi 10.1021/cm703703n
_journal_volume 20
_journal_year 2008
_chemical_formula_moiety '[Yb(H2O)(C2O4)0.5(HPO3)]&#x00A1;EH2O'
_chemical_formula_sum 'C H5 O7 P Yb'
_chemical_formula_weight 333.06
_chemical_name_systematic
; 
 ? 
;
_space_group_IT_number 2
_symmetry_cell_setting triclinic
_symmetry_space_group_name_Hall '-P 1'
_symmetry_space_group_name_H-M 'P -1'
_atom_sites_solution_hydrogens geom
_atom_sites_solution_primary direct
_atom_sites_solution_secondary difmap
_audit_creation_method SHELXL-97
_cell_angle_alpha 111.753(2)
_cell_angle_beta 95.858(2)
_cell_angle_gamma 91.2040(10)
_cell_formula_units_Z 2
_cell_length_a 6.4075(5)
_cell_length_b 6.8050(7)
_cell_length_c 7.6647(8)
_cell_measurement_reflns_used 2957
_cell_measurement_temperature 293(2)
_cell_measurement_theta_max 27.5
_cell_measurement_theta_min 2.5
_cell_volume 308.16(5)
_computing_cell_refinement 'Bruker X8 Apex&#x00A2;&#x00BA;'
_computing_data_collection 'Bruker X8 Apex&#x00A2;&#x00BA;'
_computing_data_reduction 'Bruker X8 Apex&#x00A2;&#x00BA;'
_computing_molecular_graphics Diamond
_computing_structure_refinement 'SHELXL-97 (Sheldrick, 1997)'
_computing_structure_solution 'SHELXS-97 (Sheldrick, 1990)'
_diffrn_ambient_temperature 293(2)
_diffrn_measured_fraction_theta_full 0.987
_diffrn_measured_fraction_theta_max 0.987
_diffrn_measurement_device_type CCD
_diffrn_measurement_method 'omega scan'
_diffrn_radiation_monochromator graphite
_diffrn_radiation_source 'fine-focus sealed tube'
_diffrn_radiation_type MoK\a
_diffrn_radiation_wavelength 0.71073
_diffrn_reflns_av_R_equivalents 0.0293
_diffrn_reflns_av_sigmaI/netI 0.0463
_diffrn_reflns_limit_h_max 3
_diffrn_reflns_limit_h_min -8
_diffrn_reflns_limit_k_max 8
_diffrn_reflns_limit_k_min -8
_diffrn_reflns_limit_l_max 9
_diffrn_reflns_limit_l_min -9
_diffrn_reflns_number 2957
_diffrn_reflns_theta_full 27.48
_diffrn_reflns_theta_max 27.48
_diffrn_reflns_theta_min 2.88
_exptl_absorpt_coefficient_mu 15.416
_exptl_absorpt_correction_T_max 0.952
_exptl_absorpt_correction_T_min 0.774
_exptl_absorpt_correction_type empirical
_exptl_absorpt_process_details 'SADABS program'
_exptl_crystal_colour colorless
_exptl_crystal_density_diffrn 3.589
_exptl_crystal_density_meas ?
_exptl_crystal_density_method 'not measured'
_exptl_crystal_description block
_exptl_crystal_F_000 304
_exptl_crystal_size_max 0.1
_exptl_crystal_size_mid 0.075
_exptl_crystal_size_min 0.075
_refine_diff_density_max 1.315
_refine_diff_density_min -3.103
_refine_diff_density_rms 0.288
_refine_ls_extinction_method none
_refine_ls_goodness_of_fit_ref 1.075
_refine_ls_hydrogen_treatment constr
_refine_ls_matrix_type full
_refine_ls_number_parameters 91
_refine_ls_number_reflns 1400
_refine_ls_number_restraints 0
_refine_ls_restrained_S_all 1.075
_refine_ls_R_factor_all 0.0345
_refine_ls_R_factor_gt 0.0291
_refine_ls_shift/su_max 0.000
_refine_ls_shift/su_mean 0.000
_refine_ls_structure_factor_coef Fsqd
_refine_ls_weighting_details 'calc w=1/[\s^2^(Fo^2^)+(0.0326P)^2^+0.0692P] where P=(Fo^2^+2Fc^2^)/3'
_refine_ls_weighting_scheme calc
_refine_ls_wR_factor_gt 0.0638
_refine_ls_wR_factor_ref 0.0649
_reflns_number_gt 1245
_reflns_number_total 1400
_reflns_threshold_expression >2sigma(I)
_cod_data_source_file cm703703n-file003.cif
_cod_data_source_block YbOxPO3
_cod_depositor_comments
;
The following automatic conversions were performed:

'_symmetry_cell_setting' value 'Triclinic' changed to 'triclinic'
according to /home/saulius/struct/CIF-dictionaries/cif_core.dic
dictionary named 'cif_core.dic' version 2.4.1 from 2010-06-29.

Automatic conversion script
Id: cif_fix_values 1715 2011-07-08 13:25:40Z adriana 

The following automatic conversions were performed:

'_exptl_crystal_density_meas' value 'not measured' was changed to '?'
- the value is perceived as not measured.

Automatic conversion script
Id: cif_fix_values 3008 2015-01-20 13:52:24Z robertas 
;
_cod_original_sg_symbol_H-M P-1
_cod_database_code 4001163

loop_
_symmetry_equiv_pos_as_xyz
'x, y, z'
'-x, -y, -z'

loop_
_atom_site_label
_atom_site_type_symbol
_atom_site_fract_x
_atom_site_fract_y
_atom_site_fract_z
_atom_site_U_iso_or_equiv
_atom_site_adp_type
_atom_site_occupancy
_atom_site_symmetry_multiplicity
_atom_site_calc_flag
Yb1 Yb 1.12249(4) 0.21853(5) 0.93138(4) 0.00979(11) Uani 1 1 d
P1 P 0.6689(3) 0.2526(3) 1.0207(3) 0.0109(4) Uani 1 1 d
H1 H 0.6378 0.2796 1.2022 0.013 Uiso 1 1 d
O1 O 0.8031(7) 0.0579(8) 0.9647(7) 0.0122(10) Uani 1 1 d
O2 O 0.4640(7) 0.2200(8) 0.8932(7) 0.0159(11) Uani 1 1 d
O3 O 0.8184(7) 0.4322(8) 1.0243(8) 0.0165(11) Uani 1 1 d
O4 O 0.9506(8) 0.2457(8) 0.6549(8) 0.0208(12) Uani 1 1 d
O5 O 1.1455(9) -0.0884(9) 0.6553(8) 0.0209(12) Uani 1 1 d
OW1 O 1.2039(9) 0.3725(9) 1.2506(8) 0.0232(13) Uani 1 1 d
H2 H 1.2730 0.3290 1.3363 0.050 Uiso 1 1 d
H3 H 1.1733 0.5126 1.3428 0.050 Uiso 1 1 d
OW2 O 1.4159(10) 0.2086(12) 1.4899(10) 0.0422(18) Uani 1 1 d
H4 H 1.5037 0.2767 1.6224 0.050 Uiso 1 1 d
H5 H 1.4887 0.0841 1.3984 0.050 Uiso 1 1 d
C1 C 1.0571(10) -0.0982(12) 0.5005(11) 0.0172(16) Uani 1 1 d

loop_
_atom_site_aniso_label
_atom_site_aniso_U_11
_atom_site_aniso_U_22
_atom_site_aniso_U_33
_atom_site_aniso_U_23
_atom_site_aniso_U_13
_atom_site_aniso_U_12
Yb1 0.01017(14) 0.00753(17) 0.01121(17) 0.00327(12) 0.00015(10) 0.00079(10)
P1 0.0102(7) 0.0084(9) 0.0155(10) 0.0056(8) 0.0027(7) 0.0014(7)
O1 0.015(2) 0.008(2) 0.016(3) 0.006(2) 0.0031(19) 0.0024(19)
O2 0.007(2) 0.019(3) 0.019(3) 0.005(2) 0.0030(19) 0.004(2)
O3 0.014(2) 0.011(3) 0.026(3) 0.010(2) 0.000(2) -0.002(2)
O4 0.035(3) 0.012(3) 0.012(3) 0.002(2) -0.004(2) 0.010(2)
O5 0.032(3) 0.015(3) 0.013(3) 0.003(2) -0.002(2) 0.008(2)
OW1 0.036(3) 0.019(3) 0.014(3) 0.008(3) -0.005(2) 0.009(2)
OW2 0.043(4) 0.054(5) 0.039(4) 0.027(4) 0.006(3) 0.017(3)
C1 0.010(3) 0.018(4) 0.019(4) 0.002(3) 0.003(3) -0.001(3)

loop_
_atom_type_symbol
_atom_type_description
_atom_type_scat_dispersion_real
_atom_type_scat_dispersion_imag
_atom_type_scat_source
C C 0.0033 0.0016 'International Tables Vol C Tables 4.2.6.8 and 6.1.1.4'
H H 0.0000 0.0000 'International Tables Vol C Tables 4.2.6.8 and 6.1.1.4'
O O 0.0106 0.0060 'International Tables Vol C Tables 4.2.6.8 and 6.1.1.4'
P P 0.1023 0.0942 'International Tables Vol C Tables 4.2.6.8 and 6.1.1.4'
Yb Yb -0.3850 5.5486 'International Tables Vol C Tables 4.2.6.8 and 6.1.1.4'

loop_
_geom_angle_atom_site_label_1
_geom_angle_atom_site_label_2
_geom_angle_atom_site_label_3
_geom_angle
_geom_angle_site_symmetry_1
_geom_angle_site_symmetry_3
O2 Yb1 OW1 90.4(2) 1_655 .
O2 Yb1 O3 80.61(18) 1_655 2_767
OW1 Yb1 O3 78.0(2) . 2_767
O2 Yb1 O1 84.44(18) 1_655 2_757
OW1 Yb1 O1 73.94(19) . 2_757
O3 Yb1 O1 147.95(18) 2_767 2_757
O2 Yb1 O4 104.58(19) 1_655 .
OW1 Yb1 O4 147.05(19) . .
O3 Yb1 O4 75.86(19) 2_767 .
O1 Yb1 O4 135.67(18) 2_757 .
O2 Yb1 O5 76.15(19) 1_655 .
OW1 Yb1 O5 145.8(2) . .
O3 Yb1 O5 128.80(19) 2_767 .
O1 Yb1 O5 73.59(18) 2_757 .
O4 Yb1 O5 67.07(18) . .
O2 Yb1 O1 153.11(18) 1_655 .
OW1 Yb1 O1 91.5(2) . .
O3 Yb1 O1 125.96(16) 2_767 .
O1 Yb1 O1 70.39(18) 2_757 .
O4 Yb1 O1 87.93(19) . .
O5 Yb1 O1 87.48(18) . .
O2 Yb1 O3 146.43(18) 1_655 .
OW1 Yb1 O3 78.35(19) . .
O3 Yb1 O3 66.18(19) 2_767 .
O1 Yb1 O3 121.40(17) 2_757 .
O4 Yb1 O3 72.97(18) . .
O5 Yb1 O3 128.70(18) . .
O1 Yb1 O3 59.78(16) . .
O2 Yb1 P1 174.34(14) 1_655 .
OW1 Yb1 P1 84.39(15) . .
O3 Yb1 P1 96.01(12) 2_767 .
O1 Yb1 P1 96.31(12) 2_757 .
O4 Yb1 P1 78.81(14) . .
O5 Yb1 P1 109.46(14) . .
O1 Yb1 P1 29.95(12) . .
O3 Yb1 P1 29.83(12) . .
O2 Yb1 C1 97.20(18) 1_655 2_756
OW1 Yb1 C1 166.31(19) . 2_756
O3 Yb1 C1 92.02(19) 2_767 2_756
O1 Yb1 C1 117.99(19) 2_757 2_756
O4 Yb1 C1 19.37(18) . 2_756
O5 Yb1 C1 47.71(19) . 2_756
O1 Yb1 C1 86.83(18) . 2_756
O3 Yb1 C1 89.11(18) . 2_756
P1 Yb1 C1 87.42(13) . 2_756
O2 Yb1 C1 84.92(18) 1_655 .
OW1 Yb1 C1 165.5(2) . .
O3 Yb1 C1 114.7(2) 2_767 .
O1 Yb1 C1 91.9(2) 2_757 .
O4 Yb1 C1 47.35(19) . .
O5 Yb1 C1 19.74(19) . .
O1 Yb1 C1 86.56(17) . .
O3 Yb1 C1 112.70(18) . .
P1 Yb1 C1 100.65(12) . .
C1 Yb1 C1 28.0(3) 2_756 .
O2 Yb1 P1 17.70(14) 1_655 1_655
OW1 Yb1 P1 73.31(15) . 1_655
O3 Yb1 P1 81.69(12) 2_767 1_655
O1 Yb1 P1 75.76(12) 2_757 1_655
O4 Yb1 P1 121.57(14) . 1_655
O5 Yb1 P1 88.67(14) . 1_655
O1 Yb1 P1 145.63(12) . 1_655
O3 Yb1 P1 140.81(12) . 1_655
P1 Yb1 P1 157.60(7) . 1_655
C1 Yb1 P1 114.87(12) 2_756 1_655
C1 Yb1 P1 100.53(12) . 1_655
O2 P1 O3 114.9(3) . .
O2 P1 O1 113.6(3) . .
O3 P1 O1 103.6(3) . .
O2 P1 Yb1 131.1(2) . .
O3 P1 Yb1 53.28(19) . .
O1 P1 Yb1 50.37(18) . .
O2 P1 Yb1 26.70(19) . 1_455
O3 P1 Yb1 126.6(2) . 1_455
O1 P1 Yb1 123.5(2) . 1_455
Yb1 P1 Yb1 157.60(7) . 1_455
O2 P1 H1 112.3 . .
O3 P1 H1 109.4 . .
O1 P1 H1 102.0 . .
Yb1 P1 H1 116.3 . .
Yb1 P1 H1 85.6 1_455 .
P1 O1 Yb1 137.3(3) . 2_757
P1 O1 Yb1 99.7(2) . .
Yb1 O1 Yb1 109.61(18) 2_757 .
P1 O2 Yb1 135.6(3) . 1_455
P1 O3 Yb1 149.3(3) . 2_767
P1 O3 Yb1 96.9(2) . .
Yb1 O3 Yb1 113.82(19) 2_767 .
C1 O4 Yb1 121.4(5) 2_756 .
C1 O5 Yb1 119.8(5) . .
Yb1 OW1 H2 132.9 . .
Yb1 OW1 H3 131.4 . .
H2 OW1 H3 95.7 . .
H4 OW2 H5 112.1 . .
O4 C1 O5 128.3(7) 2_756 .
O4 C1 C1 115.3(9) 2_756 2_756
O5 C1 C1 116.4(8) . 2_756
O4 C1 Yb1 39.2(4) 2_756 2_756
O5 C1 Yb1 167.5(5) . 2_756
C1 C1 Yb1 76.1(6) 2_756 2_756
O4 C1 Yb1 168.7(6) 2_756 .
O5 C1 Yb1 40.4(4) . .
C1 C1 Yb1 76.0(6) 2_756 .
Yb1 C1 Yb1 152.0(3) 2_756 .

loop_
_geom_bond_atom_site_label_1
_geom_bond_atom_site_label_2
_geom_bond_distance
_geom_bond_site_symmetry_2
Yb1 O2 2.238(4) 1_655
Yb1 OW1 2.274(5) .
Yb1 O3 2.290(5) 2_767
Yb1 O1 2.339(5) 2_757
Yb1 O4 2.358(5) .
Yb1 O5 2.380(5) .
Yb1 O1 2.381(5) .
Yb1 O3 2.460(5) .
Yb1 P1 3.0470(17) .
Yb1 C1 3.182(8) 2_756
Yb1 C1 3.183(8) .
Yb1 P1 3.4844(17) 1_655
P1 O2 1.514(5) .
P1 O3 1.527(5) .
P1 O1 1.543(5) .
P1 Yb1 3.4844(17) 1_455
P1 H1 1.3704 .
O1 Yb1 2.339(5) 2_757
O2 Yb1 2.238(4) 1_455
O3 Yb1 2.290(5) 2_767
O4 C1 1.236(9) 2_756
O5 C1 1.239(9) .
OW1 H2 0.8974 .
OW1 H3 0.9919 .
OW2 H4 1.0424 .
OW2 H5 1.0343 .
C1 O4 1.236(9) 2_756
C1 C1 1.539(15) 2_756
C1 Yb1 3.182(8) 2_756
